data_7222182
loop_
_publ_author_name
'Krenkel, B.'
'Tiburtius, C.'
'Schuster, H.U.'

_publ_section_title
;
 Na Cd As und Tl Cd Sb, ternaere Verbindungen mit modifizierter anti-Pb
 Cl2-Struktur
;
_journal_name_full
;
Zeitschrift fuer Naturforschung, Teil B. Anorganische Chemie, Organische 
Chemie (33,1978-41,1986)
;
_journal_page_first 1686
_journal_page_last 1689
_journal_volume 34
_journal_year 1979
_chemical_formula_sum 'As Cd Na'
_chemical_name_systematic 'Na Cd As'
_space_group_IT_number 62
_symmetry_space_group_name_Hall '-P 2ac 2n'
_symmetry_space_group_name_H-M 'P n m a'
_cell_angle_alpha 90
_cell_angle_beta 90
_cell_angle_gamma 90
_cell_formula_units_Z 4
_cell_length_a 7.576
_cell_length_b 4.471
_cell_length_c 8.044
_cell_volume 272.469
_citation_journal_id_ASTM ZNBAD2
_cod_data_source_file Krenkel_ZNBAD2_1979_921.cif
_cod_data_source_block As1Cd1Na1
_cod_original_cell_volume 272.4688
_cod_original_formula_sum 'As1 Cd1 Na1'
_cod_database_code 7222182

loop_
_symmetry_equiv_pos_as_xyz
x,y,z
-x+1/2,-y,z+1/2
x+1/2,-y+1/2,-z+1/2
-x,y+1/2,-z
-x,-y,-z
x-1/2,y,-z-1/2
-x-1/2,y-1/2,z-1/2
x,-y-1/2,z

loop_
_atom_site_label
_atom_site_type_symbol
_atom_site_fract_x
_atom_site_fract_y
_atom_site_fract_z
_atom_site_occupancy
_atom_site_U_iso_or_equiv
Cd1 Cd+2 0.3498 0.75 0.0745 1 0.0
As1 As-3 0.7209 0.75 0.1092 1 0.0
Na1 Na+1 0.4839 0.75 0.6732 1 0.0
